data_7002958
loop_
_publ_author_name
'Veltz\'e, Sune'
'Egdal, Rune Kirk'
'Johansson, Frank B.'
'Bond, Andrew D.'
'McKenzie, Christine J.'

_publ_section_title
;
 Coordinative flexibility in an acyclic bis(sulfonamide) ligand
;
_journal_issue 47
_journal_name_full 'Dalton Transactions'
_journal_page_first 10495
_journal_page_last 10504
_journal_paper_doi 10.1039/b912617a
_journal_year 2009
_chemical_formula_moiety
;
2(C31 H33 Mn N6 O7 S2 +), 2(Cl O4 -), 3(C2 H3 N), H2 O
;
_chemical_formula_sum 'C68 H77 Cl2 Mn2 N15 O23 S4'
_chemical_formula_weight 1781.47
_space_group_IT_number 2
_symmetry_cell_setting triclinic
_symmetry_space_group_name_Hall '-P 1'
_symmetry_space_group_name_H-M 'P -1'
_atom_sites_solution_hydrogens geom
_atom_sites_solution_primary direct
_atom_sites_solution_secondary difmap
_cell_angle_alpha 77.147(2)
_cell_angle_beta 86.282(2)
_cell_angle_gamma 80.932(1)
_cell_formula_units_Z 2
_cell_length_a 13.1117(7)
_cell_length_b 16.4295(7)
_cell_length_c 19.0495(12)
_cell_measurement_reflns_used 7014
_cell_measurement_temperature 180(2)
_cell_measurement_theta_max 23.35
_cell_measurement_theta_min 2.29
_cell_volume 3948.9(4)
_computing_cell_refinement 'SAINT v.7.06a (Bruker, 2003)'
_computing_data_collection 'APEX2 v.1.0-22 (Bruker-Nonius, 2004)'
_computing_data_reduction 'SAINT v.7.06a'
_computing_molecular_graphics 'SHELXTL v.6.10'
_computing_publication_material 'SHELXTL v.6.10'
_computing_structure_refinement 'SHELXTL v.6.10'
_computing_structure_solution 'SHELXTL v.6.10 (Sheldrick, 2000)'
_diffrn_ambient_temperature 180(2)
_diffrn_measured_fraction_theta_full 0.991
_diffrn_measured_fraction_theta_max 0.991
_diffrn_measurement_device_type 'Bruker-Nonius X8APEX-II CCD'
_diffrn_measurement_method 'thin-slice \w and \f scans'
_diffrn_radiation_monochromator graphite
_diffrn_radiation_source 'fine-focus sealed tube'
_diffrn_radiation_type MoK\a
_diffrn_radiation_wavelength 0.71073
_diffrn_reflns_av_R_equivalents 0.0385
_diffrn_reflns_av_sigmaI/netI 0.0395
_diffrn_reflns_limit_h_max 14
_diffrn_reflns_limit_h_min -16
_diffrn_reflns_limit_k_max 15
_diffrn_reflns_limit_k_min -20
_diffrn_reflns_limit_l_max 23
_diffrn_reflns_limit_l_min -23
_diffrn_reflns_number 91586
_diffrn_reflns_theta_full 26.42
_diffrn_reflns_theta_max 26.42
_diffrn_reflns_theta_min 3.52
_diffrn_standards_number 0
_exptl_absorpt_coefficient_mu 0.577
_exptl_absorpt_correction_T_max 0.893
_exptl_absorpt_correction_T_min 0.786
_exptl_absorpt_correction_type multi-scan
_exptl_absorpt_process_details 'SADABS (Sheldrick, 2003)'
_exptl_crystal_colour colourless
_exptl_crystal_density_diffrn 1.498
_exptl_crystal_density_method 'not measured'
_exptl_crystal_description block
_exptl_crystal_F_000 1844
_exptl_crystal_size_max 0.32
_exptl_crystal_size_mid 0.20
_exptl_crystal_size_min 0.20
_refine_diff_density_max 1.397
_refine_diff_density_min -1.368
_refine_diff_density_rms 0.071
_refine_ls_extinction_method none
_refine_ls_goodness_of_fit_ref 1.072
_refine_ls_hydrogen_treatment constr
_refine_ls_matrix_type full
_refine_ls_number_parameters 1017
_refine_ls_number_reflns 16090
_refine_ls_number_restraints 30
_refine_ls_restrained_S_all 1.080
_refine_ls_R_factor_all 0.0655
_refine_ls_R_factor_gt 0.0448
_refine_ls_shift/su_max 0.001
_refine_ls_shift/su_mean 0.000
_refine_ls_structure_factor_coef Fsqd
_refine_ls_weighting_details 'calc w=1/[\s^2^(Fo^2^)+(0.0595P)^2^+4.1498P] where P=(Fo^2^+2Fc^2^)/3'
_refine_ls_weighting_scheme calc
_refine_ls_wR_factor_gt 0.1187
_refine_ls_wR_factor_ref 0.1292
_reflns_number_gt 12128
_reflns_number_total 16090
_reflns_threshold_expression I>2\s(I)
_cod_data_source_file b912617a.txt
_cod_data_source_block 2
_cod_depositor_comments
;
The following automatic conversions were performed:

'_refine_ls_hydrogen_treatment' value 'contr' was replaced with the
value 'constr' as specified in the replacement file
'src/cod-tools/trunk/data/replacement-values/replacement_values.lst'.

Automatic conversion script
Id: cif_fix_values 5376 2017-05-30 11:51:03Z andrius 
;
_cod_database_code 7002958

loop_
_symmetry_equiv_pos_as_xyz
'x, y, z'
'-x, -y, -z'

loop_
_atom_site_label
_atom_site_type_symbol
_atom_site_fract_x
_atom_site_fract_y
_atom_site_fract_z
_atom_site_U_iso_or_equiv
_atom_site_adp_type
_atom_site_occupancy
_atom_site_symmetry_multiplicity
_atom_site_calc_flag
_atom_site_refinement_flags
_atom_site_disorder_assembly
_atom_site_disorder_group
Mn1 Mn 0.03861(3) 0.16591(2) 0.24919(2) 0.02050(10) Uani 1 1 d . . .
S1 S -0.14150(6) 0.17523(4) 0.04922(4) 0.02847(16) Uani 1 1 d . . .
S2 S -0.04950(5) -0.02804(4) 0.31320(4) 0.02325(15) Uani 1 1 d . . .
O11 O -0.17935(19) 0.16006(14) -0.01497(11) 0.0416(6) Uani 1 1 d . . .
O12 O -0.05616(16) 0.22097(13) 0.04359(11) 0.0365(5) Uani 1 1 d . . .
O21 O -0.13558(15) 0.01781(13) 0.34443(10) 0.0298(4) Uani 1 1 d . . .
O22 O -0.02443(17) -0.11638(12) 0.34302(11) 0.0346(5) Uani 1 1 d . . .
O1 O -0.08610(14) 0.13753(11) 0.20414(10) 0.0240(4) Uani 1 1 d . . .
O2 O 0.07951(15) 0.28101(12) 0.18664(11) 0.0325(5) Uani 1 1 d . . .
H21 H 0.1396 0.2809 0.1685 0.049 Uiso 1 1 d R . .
H22 H 0.0470 0.3300 0.1743 0.049 Uiso 1 1 d R . .
O3 O -0.06898(14) 0.22010(12) 0.32267(10) 0.0269(4) Uani 1 1 d . . .
H31 H -0.0526 0.2469 0.3520 0.040 Uiso 1 1 d R . .
H32 H -0.1326 0.2173 0.3275 0.040 Uiso 1 1 d R . .
N1 N -0.23633(18) 0.22613(15) 0.08768(14) 0.0307(6) Uani 1 1 d . . .
N2 N -0.33552(18) 0.08920(15) 0.18021(13) 0.0291(5) Uani 1 1 d . . .
N3 N -0.3489(2) 0.41962(15) 0.11631(13) 0.0314(6) Uani 1 1 d . . .
N4 N 0.05345(16) 0.02019(13) 0.32141(11) 0.0205(5) Uani 1 1 d . . .
N5 N 0.14369(17) 0.15334(14) 0.34120(12) 0.0235(5) Uani 1 1 d . . .
N6 N 0.14887(17) 0.08311(14) 0.18783(12) 0.0235(5) Uani 1 1 d . . .
C1 C -0.0856(2) 0.07052(16) 0.17863(14) 0.0224(6) Uani 1 1 d . . .
C2 C -0.1098(2) 0.07507(17) 0.10630(15) 0.0248(6) Uani 1 1 d . . .
C3 C -0.1124(2) 0.00374(18) 0.07962(15) 0.0277(6) Uani 1 1 d . . .
H3A H -0.1301 0.0101 0.0309 0.033 Uiso 1 1 calc R . .
C4 C -0.0897(2) -0.07748(18) 0.12243(16) 0.0295(6) Uani 1 1 d . . .
C5 C -0.0644(2) -0.08423(17) 0.19275(15) 0.0265(6) Uani 1 1 d . . .
H5A H -0.0478 -0.1386 0.2229 0.032 Uiso 1 1 calc R . .
C6 C -0.0627(2) -0.01263(17) 0.22046(14) 0.0219(6) Uani 1 1 d . . .
C7 C -0.0968(3) -0.1543(2) 0.09297(19) 0.0448(9) Uani 1 1 d . . .
H7A H -0.0626 -0.2048 0.1253 0.067 Uiso 1 1 d R . .
H7B H -0.0629 -0.1485 0.0451 0.067 Uiso 1 1 d R . .
H7C H -0.1697 -0.1595 0.0894 0.067 Uiso 1 1 d R . .
C8 C -0.3429(2) 0.2115(2) 0.08125(19) 0.0380(7) Uani 1 1 d . . .
H8A H -0.3603 0.2267 0.0297 0.046 Uiso 1 1 calc R . .
H8B H -0.3905 0.2494 0.1065 0.046 Uiso 1 1 calc R . .
C9 C -0.3607(2) 0.12182(18) 0.11162(16) 0.0283(6) Uani 1 1 d . . .
C10 C -0.4009(3) 0.0764(2) 0.07045(19) 0.0426(8) Uani 1 1 d . . .
H10A H -0.4187 0.1010 0.0220 0.051 Uiso 1 1 calc R . .
C11 C -0.4151(3) -0.0055(2) 0.1008(2) 0.0552(10) Uani 1 1 d . . .
H11A H -0.4442 -0.0376 0.0736 0.066 Uiso 1 1 calc R . .
C12 C -0.3871(3) -0.0403(2) 0.1699(2) 0.0500(9) Uani 1 1 d . . .
H12A H -0.3945 -0.0972 0.1913 0.060 Uiso 1 1 calc R . .
C13 C -0.3479(2) 0.0094(2) 0.20810(18) 0.0387(7) Uani 1 1 d . . .
H13A H -0.3289 -0.0143 0.2565 0.046 Uiso 1 1 calc R . .
C14 C -0.2213(2) 0.29447(18) 0.12157(15) 0.0287(6) Uani 1 1 d . . .
H14A H -0.1464 0.2964 0.1233 0.034 Uiso 1 1 calc R . .
H14B H -0.2495 0.2835 0.1717 0.034 Uiso 1 1 calc R . .
C15 C -0.2741(2) 0.37875(18) 0.08071(15) 0.0278(6) Uani 1 1 d . . .
C16 C -0.2466(3) 0.4120(2) 0.01082(18) 0.0438(8) Uani 1 1 d . . .
H16A H -0.1931 0.3818 -0.0135 0.053 Uiso 1 1 calc R . .
C17 C -0.2964(3) 0.4888(2) -0.02406(19) 0.0542(10) Uani 1 1 d . . .
H17A H -0.2780 0.5122 -0.0726 0.065 Uiso 1 1 calc R . .
C18 C -0.3731(3) 0.5314(2) 0.01238(19) 0.0458(9) Uani 1 1 d . . .
H18A H -0.4091 0.5847 -0.0103 0.055 Uiso 1 1 calc R . .
C19 C -0.3963(3) 0.4951(2) 0.08216(18) 0.0396(8) Uani 1 1 d . . .
H19A H -0.4487 0.5247 0.1077 0.047 Uiso 1 1 calc R . .
C20 C 0.0579(2) 0.03217(17) 0.39642(14) 0.0237(6) Uani 1 1 d . . .
H20A H 0.0810 -0.0229 0.4288 0.028 Uiso 1 1 calc R . .
H20B H -0.0120 0.0540 0.4131 0.028 Uiso 1 1 calc R . .
C21 C 0.1310(2) 0.09297(17) 0.40030(14) 0.0238(6) Uani 1 1 d . . .
C22 C 0.1780(2) 0.08934(18) 0.46412(15) 0.0279(6) Uani 1 1 d . . .
H22A H 0.1690 0.0455 0.5049 0.033 Uiso 1 1 calc R . .
C23 C 0.2381(2) 0.15004(19) 0.46792(17) 0.0317(7) Uani 1 1 d . . .
H23A H 0.2704 0.1489 0.5114 0.038 Uiso 1 1 calc R . .
C24 C 0.2505(2) 0.21260(19) 0.40722(17) 0.0324(7) Uani 1 1 d . . .
H24A H 0.2910 0.2554 0.4084 0.039 Uiso 1 1 calc R . .
C25 C 0.2031(2) 0.21162(18) 0.34539(16) 0.0275(6) Uani 1 1 d . . .
H25A H 0.2127 0.2540 0.3036 0.033 Uiso 1 1 calc R . .
C26 C 0.1523(2) -0.02580(18) 0.29863(15) 0.0261(6) Uani 1 1 d . . .
H26A H 0.1474 -0.0869 0.3089 0.031 Uiso 1 1 calc R . .
H26B H 0.2084 -0.0179 0.3276 0.031 Uiso 1 1 calc R . .
C27 C 0.1800(2) 0.00253(17) 0.22010(14) 0.0240(6) Uani 1 1 d . . .
C28 C 0.2414(3) -0.0533(2) 0.18477(17) 0.0387(8) Uani 1 1 d . . .
H28A H 0.2620 -0.1102 0.2087 0.046 Uiso 1 1 calc R . .
C29 C 0.2722(3) -0.0246(2) 0.11371(19) 0.0502(9) Uani 1 1 d . . .
H29A H 0.3147 -0.0616 0.0883 0.060 Uiso 1 1 calc R . .
C30 C 0.2407(3) 0.0577(2) 0.08057(17) 0.0422(8) Uani 1 1 d . . .
H30A H 0.2618 0.0789 0.0322 0.051 Uiso 1 1 calc R . .
C31 C 0.1781(2) 0.1090(2) 0.11863(15) 0.0311(7) Uani 1 1 d . . .
H31A H 0.1544 0.1654 0.0949 0.037 Uiso 1 1 calc R . .
Mn2 Mn 0.61063(3) 0.25449(2) 0.32780(2) 0.01957(10) Uani 1 1 d . . .
S4 S 0.72142(5) 0.15304(4) 0.49049(3) 0.02223(15) Uani 1 1 d . . .
S3 S 0.77426(5) 0.47519(4) 0.35675(4) 0.02493(15) Uani 1 1 d . . .
O31 O 0.80864(18) 0.54247(13) 0.38149(11) 0.0369(5) Uani 1 1 d . . .
O32 O 0.68133(15) 0.49384(13) 0.31704(11) 0.0324(5) Uani 1 1 d . . .
O41 O 0.70806(16) 0.10618(12) 0.56270(10) 0.0307(5) Uani 1 1 d . . .
O42 O 0.80539(14) 0.12129(12) 0.44757(10) 0.0282(4) Uani 1 1 d . . .
O4 O 0.73170(13) 0.29975(11) 0.36352(9) 0.0209(4) Uani 1 1 d . . .
O5 O 0.55655(15) 0.34153(13) 0.23471(10) 0.0334(5) Uani 1 1 d . . .
H51 H 0.4924 0.3517 0.2293 0.050 Uiso 1 1 d R . .
H52 H 0.5865 0.3661 0.1975 0.050 Uiso 1 1 d R . .
O6 O 0.71859(14) 0.17182(12) 0.27680(10) 0.0283(4) Uani 1 1 d . . .
H61 H 0.7017 0.1463 0.2467 0.042 Uiso 1 1 d R . .
H62 H 0.7658 0.1408 0.3021 0.042 Uiso 1 1 d R . .
N7 N 0.86574(18) 0.43645(15) 0.30795(12) 0.0269(5) Uani 1 1 d . . .
N8 N 0.97188(19) 0.44428(16) 0.14515(12) 0.0307(6) Uani 1 1 d . . .
N9 N 0.98283(17) 0.30601(14) 0.41681(13) 0.0260(5) Uani 1 1 d . . .
N10 N 0.61311(17) 0.15696(13) 0.44470(12) 0.0214(5) Uani 1 1 d . . .
N11 N 0.50855(17) 0.15711(14) 0.32429(12) 0.0249(5) Uani 1 1 d . . .
N12 N 0.50521(17) 0.32187(14) 0.40230(12) 0.0227(5) Uani 1 1 d . . .
C32 C 0.73836(19) 0.31641(16) 0.42628(14) 0.0199(5) Uani 1 1 d . . .
C33 C 0.7276(2) 0.25759(16) 0.49214(14) 0.0213(5) Uani 1 1 d . . .
C34 C 0.7382(2) 0.27566(18) 0.55903(15) 0.0256(6) Uani 1 1 d . . .
H34A H 0.7293 0.2340 0.6015 0.031 Uiso 1 1 calc R . .
C35 C 0.7613(2) 0.35289(19) 0.56488(15) 0.0296(6) Uani 1 1 d . . .
C36 C 0.7714(2) 0.41276(18) 0.50108(15) 0.0265(6) Uani 1 1 d . . .
H36A H 0.7876 0.4664 0.5036 0.032 Uiso 1 1 calc R . .
C37 C 0.7584(2) 0.39627(16) 0.43450(14) 0.0213(5) Uani 1 1 d . . .
C38 C 0.7810(3) 0.3709(2) 0.63648(17) 0.0445(8) Uani 1 1 d . . .
H38A H 0.7530 0.3297 0.6753 0.067 Uiso 1 1 d R . .
H38B H 0.7473 0.4279 0.6389 0.067 Uiso 1 1 d R . .
H38C H 0.8556 0.3668 0.6419 0.067 Uiso 1 1 d R . .
C39 C 0.8444(2) 0.41412(18) 0.24070(14) 0.0263(6) Uani 1 1 d . . .
H39A H 0.7689 0.4164 0.2372 0.032 Uiso 1 1 calc R . .
H39B H 0.8777 0.3557 0.2408 0.032 Uiso 1 1 calc R . .
C40 C 0.8843(2) 0.47359(18) 0.17634(14) 0.0264(6) Uani 1 1 d . . .
C41 C 0.8328(3) 0.55472(19) 0.15317(17) 0.0360(7) Uani 1 1 d . . .
H41A H 0.7697 0.5732 0.1762 0.043 Uiso 1 1 calc R . .
C42 C 0.8745(3) 0.6081(2) 0.09621(19) 0.0463(9) Uani 1 1 d . . .
H42A H 0.8404 0.6639 0.0790 0.056 Uiso 1 1 calc R . .
C43 C 0.9662(3) 0.5792(2) 0.06467(18) 0.0486(9) Uani 1 1 d . . .
H43A H 0.9974 0.6150 0.0259 0.058 Uiso 1 1 calc R . .
C44 C 1.0120(3) 0.4976(2) 0.09024(17) 0.0446(8) Uani 1 1 d . . .
H44A H 1.0752 0.4778 0.0679 0.053 Uiso 1 1 calc R . .
C45 C 0.9748(2) 0.4357(2) 0.32472(16) 0.0320(7) Uani 1 1 d . . .
H45A H 0.9872 0.4945 0.3203 0.038 Uiso 1 1 calc R . .
H45B H 1.0205 0.4115 0.2888 0.038 Uiso 1 1 calc R . .
C46 C 1.0030(2) 0.38559(18) 0.39915(15) 0.0249(6) Uani 1 1 d . . .
C47 C 1.0467(2) 0.42067(19) 0.44718(17) 0.0349(7) Uani 1 1 d . . .
H47A H 1.0621 0.4767 0.4332 0.042 Uiso 1 1 calc R . .
C48 C 1.0678(3) 0.3739(2) 0.51555(18) 0.0429(8) Uani 1 1 d . . .
H48A H 1.0989 0.3969 0.5490 0.051 Uiso 1 1 calc R . .
C49 C 1.0432(2) 0.2933(2) 0.53469(17) 0.0369(7) Uani 1 1 d . . .
H49A H 1.0549 0.2601 0.5819 0.044 Uiso 1 1 calc R . .
C50 C 1.0012(2) 0.26220(18) 0.48370(16) 0.0298(6) Uani 1 1 d . . .
H50A H 0.9845 0.2065 0.4968 0.036 Uiso 1 1 calc R . .
C51 C 0.6105(2) 0.07435(17) 0.42568(15) 0.0274(6) Uani 1 1 d . . .
H51A H 0.5934 0.0329 0.4694 0.033 Uiso 1 1 calc R . .
H51B H 0.6796 0.0533 0.4072 0.033 Uiso 1 1 calc R . .
C52 C 0.5316(2) 0.08196(17) 0.36930(15) 0.0254(6) Uani 1 1 d . . .
C53 C 0.4913(2) 0.01155(19) 0.36229(17) 0.0347(7) Uani 1 1 d . . .
H53A H 0.5087 -0.0408 0.3953 0.042 Uiso 1 1 calc R . .
C54 C 0.4254(2) 0.0179(2) 0.30677(18) 0.0376(7) Uani 1 1 d . . .
H54A H 0.3978 -0.0301 0.3006 0.045 Uiso 1 1 calc R . .
C55 C 0.4006(2) 0.0949(2) 0.26075(17) 0.0342(7) Uani 1 1 d . . .
H55A H 0.3549 0.1013 0.2225 0.041 Uiso 1 1 calc R . .
C56 C 0.4433(2) 0.16263(19) 0.27121(16) 0.0304(6) Uani 1 1 d . . .
H56A H 0.4259 0.2158 0.2394 0.037 Uiso 1 1 calc R . .
C57 C 0.5180(2) 0.18532(18) 0.48507(15) 0.0272(6) Uani 1 1 d . . .
H57A H 0.5286 0.1641 0.5373 0.033 Uiso 1 1 calc R . .
H57B H 0.4599 0.1604 0.4720 0.033 Uiso 1 1 calc R . .
C58 C 0.4898(2) 0.27968(18) 0.47005(15) 0.0246(6) Uani 1 1 d . . .
C59 C 0.4476(2) 0.3201(2) 0.52374(17) 0.0380(7) Uani 1 1 d . . .
H59A H 0.4381 0.2888 0.5714 0.046 Uiso 1 1 calc R . .
C60 C 0.4196(3) 0.4063(2) 0.50725(19) 0.0495(9) Uani 1 1 d . . .
H60A H 0.3895 0.4354 0.5432 0.059 Uiso 1 1 calc R . .
C61 C 0.4360(3) 0.4498(2) 0.43792(19) 0.0427(8) Uani 1 1 d . . .
H61A H 0.4178 0.5094 0.4253 0.051 Uiso 1 1 calc R . .
C62 C 0.4790(2) 0.40568(18) 0.38713(16) 0.0282(6) Uani 1 1 d . . .
H62A H 0.4906 0.4360 0.3394 0.034 Uiso 1 1 calc R . .
Cl1 Cl 0.59150(9) 0.75607(6) 0.06216(5) 0.0595(3) Uani 1 1 d D . .
O1A O 0.5224(5) 0.8268(4) 0.0791(4) 0.0972(8) Uiso 0.50 1 d PD A 1
O1B O 0.5204(5) 0.6977(4) 0.0608(4) 0.0972(8) Uiso 0.50 1 d PD A 1
O1C O 0.6535(5) 0.7212(5) 0.1248(3) 0.0972(8) Uiso 0.50 1 d PD A 1
O1D O 0.6500(5) 0.7704(5) 0.0011(3) 0.0972(8) Uiso 0.50 1 d PD A 1
O1E O 0.4964(5) 0.8053(4) 0.0865(4) 0.0972(8) Uiso 0.50 1 d PD A 2
O1F O 0.5762(6) 0.7509(5) -0.0099(3) 0.0972(8) Uiso 0.50 1 d PD A 2
O1G O 0.6128(6) 0.6773(4) 0.1073(4) 0.0972(8) Uiso 0.50 1 d PD A 2
O1H O 0.6738(5) 0.8034(4) 0.0627(4) 0.0972(8) Uiso 0.50 1 d PD A 2
Cl2 Cl 0.28175(6) 0.44187(5) 0.24238(4) 0.03431(17) Uani 1 1 d D . .
O2A O 0.2522(3) 0.4139(2) 0.31532(14) 0.0794(10) Uani 1 1 d D . .
O2B O 0.3388(2) 0.50967(16) 0.23591(15) 0.0628(8) Uani 1 1 d D . .
O2C O 0.19286(19) 0.46499(19) 0.19990(14) 0.0634(8) Uani 1 1 d D . .
O2D O 0.3465(2) 0.37462(18) 0.21684(19) 0.0760(10) Uani 1 1 d D . .
O1W O 0.2735(2) 0.28095(18) 0.12729(16) 0.0628(8) Uani 1 1 d . . .
H1W H 0.2947 0.3088 0.1539 0.094 Uiso 1 1 d R . .
H2W H 0.3160 0.2719 0.0940 0.094 Uiso 1 1 d R . .
N1S N 0.6829(4) 0.8373(3) 0.3651(2) 0.0790(12) Uani 1 1 d . . .
C1S C 0.7160(4) 0.7955(3) 0.3276(3) 0.0634(12) Uani 1 1 d . . .
C2S C 0.7574(5) 0.7409(3) 0.2786(3) 0.0899(16) Uani 1 1 d . . .
H2S1 H 0.8330 0.7362 0.2767 0.135 Uiso 1 1 d R . .
H2S2 H 0.7310 0.7652 0.2303 0.135 Uiso 1 1 d R . .
H2S3 H 0.7372 0.6848 0.2959 0.135 Uiso 1 1 d R . .
N2S N 0.4321(4) 0.7944(3) 0.2936(2) 0.0840(12) Uani 1 1 d . . .
C3S C 0.4576(3) 0.7320(3) 0.2779(2) 0.0577(10) Uani 1 1 d . . .
C4S C 0.4882(4) 0.6512(3) 0.2590(3) 0.0831(15) Uani 1 1 d . . .
H4S1 H 0.5435 0.6188 0.2904 0.125 Uiso 1 1 d R . .
H4S2 H 0.5130 0.6592 0.2087 0.125 Uiso 1 1 d R . .
H4S3 H 0.4287 0.6205 0.2656 0.125 Uiso 1 1 d R . .
N3S N 0.0054(5) 0.6676(4) 0.2544(3) 0.118(2) Uani 1 1 d . . .
C5S C 0.0697(5) 0.6752(3) 0.2131(3) 0.0783(15) Uani 1 1 d . . .
C6S C 0.1550(6) 0.6838(4) 0.1620(3) 0.125(3) Uani 1 1 d . . .
H6S1 H 0.2088 0.7071 0.1813 0.188 Uiso 1 1 d R . .
H6S2 H 0.1306 0.7218 0.1171 0.188 Uiso 1 1 d R . .
H6S3 H 0.1834 0.6283 0.1526 0.188 Uiso 1 1 d R . .

loop_
_atom_site_aniso_label
_atom_site_aniso_U_11
_atom_site_aniso_U_22
_atom_site_aniso_U_33
_atom_site_aniso_U_23
_atom_site_aniso_U_13
_atom_site_aniso_U_12
Mn1 0.0209(2) 0.0201(2) 0.0211(2) -0.00559(16) -0.00113(16) -0.00291(16)
S1 0.0339(4) 0.0265(4) 0.0236(4) -0.0024(3) -0.0031(3) -0.0037(3)
S2 0.0272(4) 0.0218(3) 0.0219(3) -0.0052(3) -0.0013(3) -0.0064(3)
O11 0.0599(15) 0.0379(12) 0.0257(11) -0.0027(9) -0.0128(10) -0.0040(11)
O12 0.0346(12) 0.0347(12) 0.0381(12) -0.0035(10) 0.0076(9) -0.0087(9)
O21 0.0252(10) 0.0381(12) 0.0292(11) -0.0132(9) 0.0034(8) -0.0073(9)
O22 0.0500(13) 0.0236(10) 0.0299(11) -0.0001(9) -0.0062(10) -0.0109(9)
O1 0.0242(10) 0.0213(9) 0.0279(10) -0.0078(8) -0.0067(8) -0.0015(8)
O2 0.0291(11) 0.0246(10) 0.0402(12) -0.0009(9) 0.0052(9) -0.0039(8)
O3 0.0217(10) 0.0334(11) 0.0316(11) -0.0185(9) 0.0007(8) -0.0064(8)
N1 0.0264(13) 0.0237(12) 0.0415(15) -0.0062(11) -0.0051(11) -0.0013(10)
N2 0.0276(13) 0.0320(13) 0.0286(13) -0.0102(11) 0.0007(10) -0.0029(10)
N3 0.0371(14) 0.0289(13) 0.0265(13) -0.0045(10) 0.0023(11) -0.0036(11)
N4 0.0208(11) 0.0232(11) 0.0176(11) -0.0054(9) -0.0010(9) -0.0019(9)
N5 0.0198(11) 0.0251(12) 0.0268(12) -0.0088(10) -0.0009(9) -0.0023(9)
N6 0.0215(11) 0.0284(12) 0.0214(12) -0.0076(10) -0.0012(9) -0.0029(9)
C1 0.0199(13) 0.0225(13) 0.0264(14) -0.0081(11) -0.0015(11) -0.0033(11)
C2 0.0233(14) 0.0247(14) 0.0256(14) -0.0049(11) -0.0021(11) -0.0013(11)
C3 0.0294(15) 0.0330(16) 0.0219(14) -0.0108(12) -0.0024(12) -0.0002(12)
C4 0.0304(16) 0.0269(15) 0.0336(16) -0.0147(13) -0.0049(13) 0.0015(12)
C5 0.0272(15) 0.0212(14) 0.0313(15) -0.0083(12) -0.0042(12) 0.0004(11)
C6 0.0214(13) 0.0237(14) 0.0219(14) -0.0076(11) -0.0033(11) -0.0019(11)
C7 0.068(2) 0.0307(17) 0.0397(19) -0.0167(15) -0.0177(17) -0.0001(16)
C8 0.0267(16) 0.0339(17) 0.051(2) -0.0036(15) -0.0098(14) -0.0018(13)
C9 0.0244(15) 0.0290(15) 0.0326(16) -0.0104(12) -0.0025(12) -0.0017(12)
C10 0.0424(19) 0.050(2) 0.0407(19) -0.0157(16) -0.0092(15) -0.0095(16)
C11 0.054(2) 0.046(2) 0.077(3) -0.030(2) -0.013(2) -0.0136(18)
C12 0.047(2) 0.0310(18) 0.073(3) -0.0087(18) -0.0013(19) -0.0127(16)
C13 0.0352(17) 0.0390(18) 0.0387(18) -0.0028(14) 0.0070(14) -0.0070(14)
C14 0.0333(16) 0.0281(15) 0.0246(15) -0.0060(12) -0.0014(12) -0.0036(12)
C15 0.0319(16) 0.0251(14) 0.0272(15) -0.0057(12) -0.0006(12) -0.0071(12)
C16 0.056(2) 0.0348(18) 0.0342(18) -0.0008(14) 0.0123(16) -0.0018(16)
C17 0.078(3) 0.040(2) 0.0337(19) 0.0104(16) 0.0088(18) -0.0052(19)
C18 0.059(2) 0.0245(16) 0.046(2) 0.0058(15) -0.0050(17) 0.0000(15)
C19 0.0457(19) 0.0283(16) 0.0407(19) -0.0057(14) 0.0016(15) 0.0032(14)
C20 0.0292(15) 0.0235(14) 0.0190(13) -0.0063(11) 0.0001(11) -0.0039(11)
C21 0.0224(14) 0.0262(14) 0.0233(14) -0.0092(11) -0.0010(11) 0.0007(11)
C22 0.0259(15) 0.0294(15) 0.0275(15) -0.0082(12) -0.0046(12) 0.0029(12)
C23 0.0258(15) 0.0370(17) 0.0353(17) -0.0151(14) -0.0083(13) -0.0001(13)
C24 0.0236(15) 0.0348(16) 0.0428(18) -0.0135(14) -0.0055(13) -0.0073(12)
C25 0.0225(14) 0.0292(15) 0.0309(15) -0.0068(12) -0.0014(12) -0.0035(12)
C26 0.0255(14) 0.0252(14) 0.0266(15) -0.0069(12) -0.0026(12) 0.0022(11)
C27 0.0217(14) 0.0284(15) 0.0233(14) -0.0088(11) -0.0037(11) -0.0018(11)
C28 0.0436(19) 0.0357(17) 0.0339(17) -0.0119(14) 0.0021(14) 0.0081(14)
C29 0.054(2) 0.056(2) 0.0365(19) -0.0202(17) 0.0080(16) 0.0150(18)
C30 0.045(2) 0.056(2) 0.0241(16) -0.0118(15) 0.0052(14) -0.0022(17)
C31 0.0332(16) 0.0364(17) 0.0236(15) -0.0048(13) -0.0020(12) -0.0065(13)
Mn2 0.0203(2) 0.0200(2) 0.0183(2) -0.00371(16) -0.00134(15) -0.00298(16)
S4 0.0235(3) 0.0214(3) 0.0202(3) -0.0026(3) -0.0027(3) -0.0007(3)
S3 0.0282(4) 0.0218(3) 0.0255(4) -0.0053(3) -0.0013(3) -0.0057(3)
O31 0.0524(14) 0.0268(11) 0.0362(12) -0.0108(9) 0.0010(10) -0.0156(10)
O32 0.0294(11) 0.0303(11) 0.0343(12) -0.0026(9) -0.0043(9) 0.0001(9)
O41 0.0401(12) 0.0270(10) 0.0214(10) 0.0024(8) -0.0058(9) -0.0032(9)
O42 0.0251(10) 0.0275(10) 0.0310(11) -0.0084(8) 0.0000(8) 0.0014(8)
O4 0.0217(9) 0.0245(10) 0.0182(9) -0.0067(7) 0.0003(7) -0.0056(7)
O5 0.0246(10) 0.0430(12) 0.0250(11) 0.0053(9) 0.0007(8) -0.0005(9)
O6 0.0249(10) 0.0314(11) 0.0313(11) -0.0145(9) -0.0033(8) -0.0002(8)
N7 0.0242(12) 0.0382(14) 0.0204(12) -0.0063(10) -0.0029(9) -0.0100(10)
N8 0.0322(14) 0.0368(14) 0.0221(12) -0.0038(10) -0.0022(10) -0.0048(11)
N9 0.0215(12) 0.0278(12) 0.0313(13) -0.0134(10) -0.0012(10) -0.0015(10)
N10 0.0215(11) 0.0194(11) 0.0222(11) -0.0031(9) -0.0010(9) -0.0011(9)
N11 0.0231(12) 0.0242(12) 0.0274(12) -0.0045(10) -0.0018(10) -0.0043(9)
N12 0.0206(11) 0.0248(12) 0.0222(12) -0.0049(9) -0.0008(9) -0.0017(9)
C32 0.0153(12) 0.0246(13) 0.0197(13) -0.0063(11) -0.0002(10) -0.0011(10)
C33 0.0183(13) 0.0236(13) 0.0226(14) -0.0070(11) -0.0014(10) -0.0014(10)
C34 0.0244(14) 0.0298(15) 0.0213(14) -0.0060(11) -0.0007(11) 0.0002(12)
C35 0.0295(15) 0.0364(16) 0.0245(15) -0.0107(12) -0.0026(12) -0.0028(13)
C36 0.0261(15) 0.0275(15) 0.0291(15) -0.0125(12) -0.0023(12) -0.0037(12)
C37 0.0188(13) 0.0233(13) 0.0217(13) -0.0051(11) -0.0006(10) -0.0022(10)
C38 0.066(2) 0.047(2) 0.0256(16) -0.0141(15) -0.0068(16) -0.0117(18)
C39 0.0293(15) 0.0254(14) 0.0256(15) -0.0077(12) -0.0024(12) -0.0050(12)
C40 0.0324(16) 0.0272(15) 0.0213(14) -0.0061(11) -0.0052(12) -0.0063(12)
C41 0.0443(19) 0.0300(16) 0.0314(17) -0.0046(13) -0.0019(14) -0.0013(14)
C42 0.062(2) 0.0308(17) 0.041(2) 0.0038(15) -0.0090(17) -0.0054(16)
C43 0.056(2) 0.053(2) 0.0313(18) 0.0090(16) -0.0026(16) -0.0186(18)
C44 0.0413(19) 0.058(2) 0.0296(17) 0.0000(16) 0.0024(14) -0.0094(17)
C45 0.0241(15) 0.0451(18) 0.0274(15) -0.0042(13) -0.0010(12) -0.0113(13)
C46 0.0192(13) 0.0313(15) 0.0262(14) -0.0092(12) 0.0000(11) -0.0056(11)
C47 0.0398(18) 0.0299(16) 0.0388(18) -0.0082(13) -0.0103(14) -0.0114(13)
C48 0.056(2) 0.0428(19) 0.0356(18) -0.0116(15) -0.0183(16) -0.0120(16)
C49 0.0406(18) 0.0364(17) 0.0310(17) -0.0023(13) -0.0094(14) -0.0010(14)
C50 0.0277(15) 0.0241(14) 0.0379(17) -0.0078(13) -0.0019(13) -0.0020(12)
C51 0.0361(16) 0.0179(13) 0.0279(15) -0.0032(11) -0.0040(12) -0.0046(12)
C52 0.0250(14) 0.0234(14) 0.0280(15) -0.0062(11) 0.0014(11) -0.0042(11)
C53 0.0376(17) 0.0280(16) 0.0404(18) -0.0060(13) 0.0002(14) -0.0126(13)
C54 0.0335(17) 0.0373(18) 0.048(2) -0.0140(15) 0.0007(14) -0.0165(14)
C55 0.0256(15) 0.0419(18) 0.0400(18) -0.0149(14) -0.0039(13) -0.0099(13)
C56 0.0254(15) 0.0328(16) 0.0333(16) -0.0073(13) -0.0021(12) -0.0044(12)
C57 0.0256(15) 0.0294(15) 0.0246(15) -0.0019(12) 0.0037(11) -0.0052(12)
C58 0.0161(13) 0.0317(15) 0.0250(14) -0.0060(12) 0.0004(11) -0.0005(11)
C59 0.0391(18) 0.0447(19) 0.0259(16) -0.0071(14) 0.0077(13) 0.0030(15)
C60 0.060(2) 0.047(2) 0.038(2) -0.0176(16) 0.0086(17) 0.0103(18)
C61 0.051(2) 0.0291(17) 0.044(2) -0.0107(15) -0.0013(16) 0.0086(15)
C62 0.0268(15) 0.0256(15) 0.0297(15) -0.0040(12) -0.0027(12) 0.0022(12)
Cl1 0.0902(8) 0.0334(5) 0.0548(6) -0.0092(4) -0.0213(5) -0.0020(5)
Cl2 0.0327(4) 0.0337(4) 0.0362(4) -0.0060(3) -0.0056(3) -0.0045(3)
O2A 0.109(3) 0.093(2) 0.0384(16) 0.0045(15) -0.0006(16) -0.049(2)
O2B 0.0724(19) 0.0468(15) 0.0729(19) -0.0077(14) 0.0000(15) -0.0279(14)
O2C 0.0387(14) 0.090(2) 0.0579(17) -0.0167(15) -0.0180(12) 0.0086(14)
O2D 0.0406(15) 0.0688(19) 0.133(3) -0.061(2) -0.0236(17) 0.0135(14)
O1W 0.0483(15) 0.0743(19) 0.081(2) -0.0403(16) 0.0235(14) -0.0301(14)
N1S 0.089(3) 0.088(3) 0.057(3) -0.005(2) -0.015(2) -0.013(3)
C1S 0.063(3) 0.057(3) 0.060(3) 0.017(2) -0.014(2) -0.016(2)
C2S 0.100(4) 0.066(3) 0.091(4) 0.004(3) 0.005(3) -0.006(3)
N2S 0.105(3) 0.062(3) 0.081(3) -0.012(2) 0.010(2) -0.011(2)
C3S 0.055(2) 0.054(3) 0.057(3) 0.002(2) 0.0013(19) -0.007(2)
C4S 0.074(3) 0.060(3) 0.109(4) -0.013(3) 0.018(3) -0.009(2)
N3S 0.094(4) 0.145(5) 0.098(4) 0.003(4) -0.032(3) 0.003(4)
C5S 0.101(4) 0.078(3) 0.047(3) 0.001(2) -0.030(3) 0.006(3)
C6S 0.180(7) 0.099(5) 0.065(4) 0.014(3) -0.007(4) 0.034(5)

loop_
_atom_type_symbol
_atom_type_description
_atom_type_scat_dispersion_real
_atom_type_scat_dispersion_imag
_atom_type_scat_source
C C 0.0033 0.0016 'International Tables Vol C Tables 4.2.6.8 and 6.1.1.4'
H H 0.0000 0.0000 'International Tables Vol C Tables 4.2.6.8 and 6.1.1.4'
N N 0.0061 0.0033 'International Tables Vol C Tables 4.2.6.8 and 6.1.1.4'
O O 0.0106 0.0060 'International Tables Vol C Tables 4.2.6.8 and 6.1.1.4'
S S 0.1246 0.1234 'International Tables Vol C Tables 4.2.6.8 and 6.1.1.4'
Cl Cl 0.1484 0.1585 'International Tables Vol C Tables 4.2.6.8 and 6.1.1.4'
Mn Mn 0.3368 0.7283 'International Tables Vol C Tables 4.2.6.8 and 6.1.1.4'

loop_
_geom_angle_atom_site_label_1
_geom_angle_atom_site_label_2
_geom_angle_atom_site_label_3
_geom_angle
_geom_angle_site_symmetry_1
_geom_angle_site_symmetry_3
_geom_angle_publ_flag
O1 Mn1 O2 108.73(8) . . ?
O1 Mn1 O3 87.68(7) . . ?
O2 Mn1 O3 97.21(8) . . ?
O1 Mn1 N5 152.63(8) . . ?
O2 Mn1 N5 97.20(8) . . ?
O3 Mn1 N5 80.36(8) . . ?
O1 Mn1 N6 90.71(8) . . ?
O2 Mn1 N6 94.41(8) . . ?
O3 Mn1 N6 168.16(8) . . ?
N5 Mn1 N6 96.00(8) . . ?
O1 Mn1 N4 85.73(7) . . ?
O2 Mn1 N4 161.11(8) . . ?
O3 Mn1 N4 95.42(7) . . ?
N5 Mn1 N4 71.15(8) . . ?
N6 Mn1 N4 72.76(8) . . ?
O12 S1 O11 119.14(14) . . ?
O12 S1 N1 107.05(13) . . ?
O11 S1 N1 107.50(14) . . ?
O12 S1 C2 109.27(13) . . ?
O11 S1 C2 105.93(13) . . ?
N1 S1 C2 107.44(13) . . ?
O21 S2 O22 117.88(13) . . ?
O21 S2 N4 105.34(11) . . ?
O22 S2 N4 108.77(12) . . ?
O21 S2 C6 110.45(12) . . ?
O22 S2 C6 109.12(13) . . ?
N4 S2 C6 104.36(12) . . ?
C1 O1 Mn1 124.60(16) . . ?
Mn1 O2 H21 118.4 . . ?
Mn1 O2 H22 133.5 . . ?
H21 O2 H22 108.1 . . ?
Mn1 O3 H31 124.2 . . ?
Mn1 O3 H32 126.5 . . ?
H31 O3 H32 109.2 . . ?
C14 N1 C8 117.9(2) . . ?
C14 N1 S1 121.6(2) . . ?
C8 N1 S1 120.1(2) . . ?
C13 N2 C9 118.2(3) . . ?
C15 N3 C19 118.3(3) . . ?
C26 N4 C20 111.2(2) . . ?
C26 N4 S2 112.25(17) . . ?
C20 N4 S2 110.58(16) . . ?
C26 N4 Mn1 106.87(15) . . ?
C20 N4 Mn1 102.76(15) . . ?
S2 N4 Mn1 112.75(10) . . ?
C25 N5 C21 118.3(2) . . ?
C25 N5 Mn1 123.32(18) . . ?
C21 N5 Mn1 117.14(17) . . ?
C27 N6 C31 117.9(2) . . ?
C27 N6 Mn1 118.78(18) . . ?
C31 N6 Mn1 123.11(19) . . ?
O1 C1 C2 122.2(2) . . ?
O1 C1 C6 123.3(2) . . ?
C2 C1 C6 114.6(2) . . ?
C3 C2 C1 122.3(2) . . ?
C3 C2 S1 118.9(2) . . ?
C1 C2 S1 118.8(2) . . ?
C2 C3 C4 121.8(3) . . ?
C2 C3 H3A 119.1 . . ?
C4 C3 H3A 119.1 . . ?
C5 C4 C3 117.5(3) . . ?
C5 C4 C7 121.6(3) . . ?
C3 C4 C7 120.8(3) . . ?
C4 C5 C6 121.2(3) . . ?
C4 C5 H5A 119.4 . . ?
C6 C5 H5A 119.4 . . ?
C5 C6 C1 122.7(2) . . ?
C5 C6 S2 117.1(2) . . ?
C1 C6 S2 119.5(2) . . ?
C4 C7 H7A 109.5 . . ?
C4 C7 H7B 109.5 . . ?
H7A C7 H7B 109.5 . . ?
C4 C7 H7C 109.5 . . ?
H7A C7 H7C 109.5 . . ?
H7B C7 H7C 109.5 . . ?
N1 C8 C9 114.0(2) . . ?
N1 C8 H8A 108.8 . . ?
C9 C8 H8A 108.8 . . ?
N1 C8 H8B 108.8 . . ?
C9 C8 H8B 108.8 . . ?
H8A C8 H8B 107.6 . . ?
N2 C9 C10 122.1(3) . . ?
N2 C9 C8 116.7(3) . . ?
C10 C9 C8 121.2(3) . . ?
C9 C10 C11 118.8(3) . . ?
C9 C10 H10A 120.6 . . ?
C11 C10 H10A 120.6 . . ?
C12 C11 C10 119.8(3) . . ?
C12 C11 H11A 120.1 . . ?
C10 C11 H11A 120.1 . . ?
C11 C12 C13 118.1(3) . . ?
C11 C12 H12A 120.9 . . ?
C13 C12 H12A 120.9 . . ?
N2 C13 C12 123.0(3) . . ?
N2 C13 H13A 118.5 . . ?
C12 C13 H13A 118.5 . . ?
N1 C14 C15 111.3(2) . . ?
N1 C14 H14A 109.4 . . ?
C15 C14 H14A 109.4 . . ?
N1 C14 H14B 109.4 . . ?
C15 C14 H14B 109.4 . . ?
H14A C14 H14B 108.0 . . ?
N3 C15 C16 121.4(3) . . ?
N3 C15 C14 116.6(2) . . ?
C16 C15 C14 122.0(3) . . ?
C15 C16 C17 120.0(3) . . ?
C15 C16 H16A 120.0 . . ?
C17 C16 H16A 120.0 . . ?
C16 C17 C18 118.9(3) . . ?
C16 C17 H17A 120.5 . . ?
C18 C17 H17A 120.5 . . ?
C19 C18 C17 118.2(3) . . ?
C19 C18 H18A 120.9 . . ?
C17 C18 H18A 120.9 . . ?
N3 C19 C18 123.3(3) . . ?
N3 C19 H19A 118.4 . . ?
C18 C19 H19A 118.4 . . ?
N4 C20 C21 111.1(2) . . ?
N4 C20 H20A 109.4 . . ?
C21 C20 H20A 109.4 . . ?
N4 C20 H20B 109.4 . . ?
C21 C20 H20B 109.4 . . ?
H20A C20 H20B 108.0 . . ?
N5 C21 C22 121.8(3) . . ?
N5 C21 C20 117.7(2) . . ?
C22 C21 C20 120.5(2) . . ?
C23 C22 C21 119.4(3) . . ?
C23 C22 H22A 120.3 . . ?
C21 C22 H22A 120.3 . . ?
C22 C23 C24 118.9(3) . . ?
C22 C23 H23A 120.6 . . ?
C24 C23 H23A 120.6 . . ?
C25 C24 C23 118.7(3) . . ?
C25 C24 H24A 120.6 . . ?
C23 C24 H24A 120.6 . . ?
N5 C25 C24 123.0(3) . . ?
N5 C25 H25A 118.5 . . ?
C24 C25 H25A 118.5 . . ?
N4 C26 C27 113.5(2) . . ?
N4 C26 H26A 108.9 . . ?
C27 C26 H26A 108.9 . . ?
N4 C26 H26B 108.9 . . ?
C27 C26 H26B 108.9 . . ?
H26A C26 H26B 107.7 . . ?
N6 C27 C28 122.2(3) . . ?
N6 C27 C26 118.3(2) . . ?
C28 C27 C26 119.4(3) . . ?
C27 C28 C29 118.8(3) . . ?
C27 C28 H28A 120.6 . . ?
C29 C28 H28A 120.6 . . ?
C30 C29 C28 119.2(3) . . ?
C30 C29 H29A 120.4 . . ?
C28 C29 H29A 120.4 . . ?
C29 C30 C31 118.8(3) . . ?
C29 C30 H30A 120.6 . . ?
C31 C30 H30A 120.6 . . ?
N6 C31 C30 123.1(3) . . ?
N6 C31 H31A 118.4 . . ?
C30 C31 H31A 118.4 . . ?
O4 Mn2 O5 107.22(8) . . ?
O4 Mn2 O6 90.02(7) . . ?
O5 Mn2 O6 98.22(8) . . ?
O4 Mn2 N11 155.28(8) . . ?
O5 Mn2 N11 96.99(8) . . ?
O6 Mn2 N11 81.47(8) . . ?
O4 Mn2 N12 87.59(8) . . ?
O5 Mn2 N12 93.39(8) . . ?
O6 Mn2 N12 168.34(8) . . ?
N11 Mn2 N12 96.08(8) . . ?
O4 Mn2 N10 86.19(7) . . ?
O5 Mn2 N10 161.26(8) . . ?
O6 Mn2 N10 94.72(7) . . ?
N11 Mn2 N10 71.55(8) . . ?
N12 Mn2 N10 73.74(8) . . ?
O42 S4 O41 117.52(12) . . ?
O42 S4 N10 105.60(11) . . ?
O41 S4 N10 108.61(12) . . ?
O42 S4 C33 110.21(12) . . ?
O41 S4 C33 109.28(12) . . ?
N10 S4 C33 104.81(12) . . ?
O32 S3 O31 118.17(13) . . ?
O32 S3 N7 108.08(12) . . ?
O31 S3 N7 108.25(13) . . ?
O32 S3 C37 108.81(12) . . ?
O31 S3 C37 105.85(13) . . ?
N7 S3 C37 107.20(13) . . ?
C32 O4 Mn2 126.70(16) . . ?
Mn2 O5 H51 117.4 . . ?
Mn2 O5 H52 132.9 . . ?
H51 O5 H52 109.3 . . ?
Mn2 O6 H61 123.4 . . ?
Mn2 O6 H62 117.2 . . ?
H61 O6 H62 109.3 . . ?
C39 N7 C45 118.5(2) . . ?
C39 N7 S3 121.27(19) . . ?
C45 N7 S3 119.57(19) . . ?
C40 N8 C44 117.4(3) . . ?
C50 N9 C46 118.2(2) . . ?
C51 N10 C57 112.5(2) . . ?
C51 N10 S4 110.25(17) . . ?
C57 N10 S4 111.65(17) . . ?
C51 N10 Mn2 103.08(15) . . ?
C57 N10 Mn2 106.36(15) . . ?
S4 N10 Mn2 112.69(10) . . ?
C52 N11 C56 117.7(2) . . ?
C52 N11 Mn2 116.23(18) . . ?
C56 N11 Mn2 124.38(19) . . ?
C62 N12 C58 118.3(2) . . ?
C62 N12 Mn2 121.70(18) . . ?
C58 N12 Mn2 118.01(18) . . ?
O4 C32 C33 123.7(2) . . ?
O4 C32 C37 122.1(2) . . ?
C33 C32 C37 114.2(2) . . ?
C34 C33 C32 123.0(2) . . ?
C34 C33 S4 117.0(2) . . ?
C32 C33 S4 119.2(2) . . ?
C35 C34 C33 121.3(3) . . ?
C35 C34 H34A 119.4 . . ?
C33 C34 H34A 119.4 . . ?
C34 C35 C36 117.3(3) . . ?
C34 C35 C38 121.8(3) . . ?
C36 C35 C38 120.8(3) . . ?
C37 C36 C35 121.9(3) . . ?
C37 C36 H36A 119.1 . . ?
C35 C36 H36A 119.1 . . ?
C36 C37 C32 122.3(2) . . ?
C36 C37 S3 118.8(2) . . ?
C32 C37 S3 118.87(19) . . ?
C35 C38 H38A 109.5 . . ?
C35 C38 H38B 109.5 . . ?
H38A C38 H38B 109.5 . . ?
C35 C38 H38C 109.5 . . ?
H38A C38 H38C 109.5 . . ?
H38B C38 H38C 109.5 . . ?
N7 C39 C40 111.0(2) . . ?
N7 C39 H39A 109.4 . . ?
C40 C39 H39A 109.4 . . ?
N7 C39 H39B 109.4 . . ?
C40 C39 H39B 109.4 . . ?
H39A C39 H39B 108.0 . . ?
N8 C40 C41 122.8(3) . . ?
N8 C40 C39 116.2(2) . . ?
C41 C40 C39 120.9(3) . . ?
C42 C41 C40 118.9(3) . . ?
C42 C41 H41A 120.5 . . ?
C40 C41 H41A 120.5 . . ?
C43 C42 C41 118.8(3) . . ?
C43 C42 H42A 120.6 . . ?
C41 C42 H42A 120.6 . . ?
C42 C43 C44 118.8(3) . . ?
C42 C43 H43A 120.6 . . ?
C44 C43 H43A 120.6 . . ?
N8 C44 C43 123.3(3) . . ?
N8 C44 H44A 118.4 . . ?
C43 C44 H44A 118.4 . . ?
N7 C45 C46 113.3(2) . . ?
N7 C45 H45A 108.9 . . ?
C46 C45 H45A 108.9 . . ?
N7 C45 H45B 108.9 . . ?
C46 C45 H45B 108.9 . . ?
H45A C45 H45B 107.7 . . ?
N9 C46 C47 121.5(3) . . ?
N9 C46 C45 117.1(2) . . ?
C47 C46 C45 121.4(3) . . ?
C48 C47 C46 119.6(3) . . ?
C48 C47 H47A 120.2 . . ?
C46 C47 H47A 120.2 . . ?
C49 C48 C47 118.9(3) . . ?
C49 C48 H48A 120.5 . . ?
C47 C48 H48A 120.5 . . ?
C50 C49 C48 118.2(3) . . ?
C50 C49 H49A 120.9 . . ?
C48 C49 H49A 120.9 . . ?
N9 C50 C49 123.5(3) . . ?
N9 C50 H50A 118.3 . . ?
C49 C50 H50A 118.3 . . ?
N10 C51 C52 111.3(2) . . ?
N10 C51 H51A 109.4 . . ?
C52 C51 H51A 109.4 . . ?
N10 C51 H51B 109.4 . . ?
C52 C51 H51B 109.4 . . ?
H51A C51 H51B 108.0 . . ?
N11 C52 C53 122.2(3) . . ?
N11 C52 C51 117.7(2) . . ?
C53 C52 C51 120.0(3) . . ?
C52 C53 C54 119.4(3) . . ?
C52 C53 H53A 120.3 . . ?
C54 C53 H53A 120.3 . . ?
C55 C54 C53 118.8(3) . . ?
C55 C54 H54A 120.6 . . ?
C53 C54 H54A 120.6 . . ?
C54 C55 C56 118.6(3) . . ?
C54 C55 H55A 120.7 . . ?
C56 C55 H55A 120.7 . . ?
N11 C56 C55 123.2(3) . . ?
N11 C56 H56A 118.4 . . ?
C55 C56 H56A 118.4 . . ?
N10 C57 C58 113.0(2) . . ?
N10 C57 H57A 109.0 . . ?
C58 C57 H57A 109.0 . . ?
N10 C57 H57B 109.0 . . ?
C58 C57 H57B 109.0 . . ?
H57A C57 H57B 107.8 . . ?
N12 C58 C59 122.1(3) . . ?
N12 C58 C57 117.0(2) . . ?
C59 C58 C57 120.8(3) . . ?
C60 C59 C58 119.1(3) . . ?
C60 C59 H59A 120.5 . . ?
C58 C59 H59A 120.5 . . ?
C61 C60 C59 118.9(3) . . ?
C61 C60 H60A 120.5 . . ?
C59 C60 H60A 120.5 . . ?
C62 C61 C60 119.0(3) . . ?
C62 C61 H61A 120.5 . . ?
C60 C61 H61A 120.5 . . ?
N12 C62 C61 122.6(3) . . ?
N12 C62 H62A 118.7 . . ?
C61 C62 H62A 118.7 . . ?
O1G Cl1 O1F 112.2(4) . . ?
O1G Cl1 O1H 110.0(4) . . ?
O1F Cl1 O1H 109.3(4) . . ?
O1D Cl1 O1A 117.3(4) . . ?
O1D Cl1 O1B 112.5(4) . . ?
O1A Cl1 O1B 101.3(4) . . ?
O1D Cl1 O1C 112.0(4) . . ?
O1A Cl1 O1C 105.9(4) . . ?
O1B Cl1 O1C 106.8(4) . . ?
O1G Cl1 O1E 111.4(4) . . ?
O1F Cl1 O1E 106.9(4) . . ?
O1H Cl1 O1E 106.8(4) . . ?
O2A Cl2 O2C 109.61(19) . . ?
O2A Cl2 O2B 109.50(18) . . ?
O2C Cl2 O2B 111.98(18) . . ?
O2A Cl2 O2D 110.0(2) . . ?
O2C Cl2 O2D 107.48(17) . . ?
O2B Cl2 O2D 108.22(18) . . ?
H1W O1W H2W 113.0 . . ?
N1S C1S C2S 179.1(6) . . ?
C1S C2S H2S1 108.6 . . ?
C1S C2S H2S2 109.9 . . ?
H2S1 C2S H2S2 109.5 . . ?
C1S C2S H2S3 109.9 . . ?
H2S1 C2S H2S3 109.5 . . ?
H2S2 C2S H2S3 109.5 . . ?
N2S C3S C4S 178.5(5) . . ?
C3S C4S H4S1 109.1 . . ?
C3S C4S H4S2 109.9 . . ?
H4S1 C4S H4S2 109.5 . . ?
C3S C4S H4S3 109.3 . . ?
H4S1 C4S H4S3 109.5 . . ?
H4S2 C4S H4S3 109.5 . . ?
N3S C5S C6S 178.0(6) . . ?
C5S C6S H6S1 110.0 . . ?
C5S C6S H6S2 109.2 . . ?
H6S1 C6S H6S2 109.5 . . ?
C5S C6S H6S3 109.2 . . ?
H6S1 C6S H6S3 109.5 . . ?
H6S2 C6S H6S3 109.5 . . ?

loop_
_geom_bond_atom_site_label_1
_geom_bond_atom_site_label_2
_geom_bond_distance
_geom_bond_site_symmetry_2
_geom_bond_publ_flag
Mn1 O1 2.0562(18) . ?
Mn1 O2 2.1255(19) . ?
Mn1 O3 2.1550(19) . ?
Mn1 N5 2.253(2) . ?
Mn1 N6 2.275(2) . ?
Mn1 N4 2.467(2) . ?
S1 O12 1.429(2) . ?
S1 O11 1.434(2) . ?
S1 N1 1.615(3) . ?
S1 C2 1.763(3) . ?
S2 O21 1.428(2) . ?
S2 O22 1.430(2) . ?
S2 N4 1.701(2) . ?
S2 C6 1.744(3) . ?
O1 C1 1.298(3) . ?
O2 H21 0.840 . ?
O2 H22 0.840 . ?
O3 H31 0.840 . ?
O3 H32 0.840 . ?
N1 C14 1.458(4) . ?
N1 C8 1.472(4) . ?
N2 C13 1.331(4) . ?
N2 C9 1.339(4) . ?
N3 C15 1.335(4) . ?
N3 C19 1.340(4) . ?
N4 C26 1.484(3) . ?
N4 C20 1.491(3) . ?
N5 C25 1.345(4) . ?
N5 C21 1.345(3) . ?
N6 C27 1.341(4) . ?
N6 C31 1.342(4) . ?
C1 C2 1.417(4) . ?
C1 C6 1.417(4) . ?
C2 C3 1.383(4) . ?
C3 C4 1.399(4) . ?
C3 H3A 0.950 . ?
C4 C5 1.377(4) . ?
C4 C7 1.508(4) . ?
C5 C6 1.396(4) . ?
C5 H5A 0.950 . ?
C7 H7A 0.980 . ?
C7 H7B 0.980 . ?
C7 H7C 0.980 . ?
C8 C9 1.507(4) . ?
C8 H8A 0.990 . ?
C8 H8B 0.990 . ?
C9 C10 1.374(4) . ?
C10 C11 1.377(5) . ?
C10 H10A 0.950 . ?
C11 C12 1.364(6) . ?
C11 H11A 0.950 . ?
C12 C13 1.381(5) . ?
C12 H12A 0.950 . ?
C13 H13A 0.950 . ?
C14 C15 1.513(4) . ?
C14 H14A 0.990 . ?
C14 H14B 0.990 . ?
C15 C16 1.370(4) . ?
C16 C17 1.373(5) . ?
C16 H16A 0.950 . ?
C17 C18 1.374(5) . ?
C17 H17A 0.950 . ?
C18 C19 1.367(5) . ?
C18 H18A 0.950 . ?
C19 H19A 0.950 . ?
C20 C21 1.505(4) . ?
C20 H20A 0.990 . ?
C20 H20B 0.990 . ?
C21 C22 1.383(4) . ?
C22 C23 1.381(4) . ?
C22 H22A 0.950 . ?
C23 C24 1.385(4) . ?
C23 H23A 0.950 . ?
C24 C25 1.371(4) . ?
C24 H24A 0.950 . ?
C25 H25A 0.950 . ?
C26 C27 1.503(4) . ?
C26 H26A 0.990 . ?
C26 H26B 0.990 . ?
C27 C28 1.383(4) . ?
C28 C29 1.387(5) . ?
C28 H28A 0.950 . ?
C29 C30 1.370(5) . ?
C29 H29A 0.950 . ?
C30 C31 1.373(4) . ?
C30 H30A 0.950 . ?
C31 H31A 0.950 . ?
Mn2 O4 2.0672(17) . ?
Mn2 O5 2.0995(19) . ?
Mn2 O6 2.1437(19) . ?
Mn2 N11 2.256(2) . ?
Mn2 N12 2.261(2) . ?
Mn2 N10 2.436(2) . ?
S4 O42 1.430(2) . ?
S4 O41 1.4339(19) . ?
S4 N10 1.700(2) . ?
S4 C33 1.740(3) . ?
S3 O32 1.432(2) . ?
S3 O31 1.436(2) . ?
S3 N7 1.608(2) . ?
S3 C37 1.763(3) . ?
O4 C32 1.295(3) . ?
O5 H51 0.840 . ?
O5 H52 0.840 . ?
O6 H61 0.840 . ?
O6 H62 0.840 . ?
N7 C39 1.464(3) . ?
N7 C45 1.482(4) . ?
N8 C40 1.330(4) . ?
N8 C44 1.343(4) . ?
N9 C50 1.333(4) . ?
N9 C46 1.340(4) . ?
N10 C51 1.487(3) . ?
N10 C57 1.488(3) . ?
N11 C52 1.340(4) . ?
N11 C56 1.345(4) . ?
N12 C62 1.336(4) . ?
N12 C58 1.342(3) . ?
C32 C33 1.417(4) . ?
C32 C37 1.422(4) . ?
C33 C34 1.391(4) . ?
C34 C35 1.380(4) . ?
C34 H34A 0.950 . ?
C35 C36 1.397(4) . ?
C35 C38 1.505(4) . ?
C36 C37 1.381(4) . ?
C36 H36A 0.950 . ?
C38 H38A 0.980 . ?
C38 H38B 0.980 . ?
C38 H38C 0.980 . ?
C39 C40 1.509(4) . ?
C39 H39A 0.990 . ?
C39 H39B 0.990 . ?
C40 C41 1.386(4) . ?
C41 C42 1.377(5) . ?
C41 H41A 0.950 . ?
C42 C43 1.373(5) . ?
C42 H42A 0.950 . ?
C43 C44 1.376(5) . ?
C43 H43A 0.950 . ?
C44 H44A 0.950 . ?
C45 C46 1.509(4) . ?
C45 H45A 0.990 . ?
C45 H45B 0.990 . ?
C46 C47 1.380(4) . ?
C47 C48 1.378(4) . ?
C47 H47A 0.950 . ?
C48 C49 1.377(5) . ?
C48 H48A 0.950 . ?
C49 C50 1.373(4) . ?
C49 H49A 0.950 . ?
C50 H50A 0.950 . ?
C51 C52 1.511(4) . ?
C51 H51A 0.990 . ?
C51 H51B 0.990 . ?
C52 C53 1.380(4) . ?
C53 C54 1.385(4) . ?
C53 H53A 0.950 . ?
C54 C55 1.374(5) . ?
C54 H54A 0.950 . ?
C55 C56 1.380(4) . ?
C55 H55A 0.950 . ?
C56 H56A 0.950 . ?
C57 C58 1.503(4) . ?
C57 H57A 0.990 . ?
C57 H57B 0.990 . ?
C58 C59 1.380(4) . ?
C59 C60 1.376(5) . ?
C59 H59A 0.950 . ?
C60 C61 1.376(5) . ?
C60 H60A 0.950 . ?
C61 C62 1.375(4) . ?
C61 H61A 0.950 . ?
C62 H62A 0.950 . ?
Cl1 O1D 1.348(5) . ?
Cl1 O1G 1.384(5) . ?
Cl1 O1F 1.423(5) . ?
Cl1 O1H 1.428(5) . ?
Cl1 O1A 1.440(6) . ?
Cl1 O1B 1.444(5) . ?
Cl1 O1C 1.445(5) . ?
Cl1 O1E 1.483(6) . ?
Cl2 O2A 1.412(3) . ?
Cl2 O2C 1.416(2) . ?
Cl2 O2B 1.416(2) . ?
Cl2 O2D 1.438(3) . ?
O1W H1W 0.840 . ?
O1W H2W 0.840 . ?
N1S C1S 1.120(6) . ?
C1S C2S 1.457(8) . ?
C2S H2S1 0.980 . ?
C2S H2S2 0.980 . ?
C2S H2S3 0.980 . ?
N2S C3S 1.126(6) . ?
C3S C4S 1.441(7) . ?
C4S H4S1 0.980 . ?
C4S H4S2 0.980 . ?
C4S H4S3 0.980 . ?
N3S C5S 1.118(7) . ?
C5S C6S 1.437(9) . ?
C6S H6S1 0.980 . ?
C6S H6S2 0.980 . ?
C6S H6S3 0.980 . ?

loop_
_geom_hbond_atom_site_label_D
_geom_hbond_atom_site_label_H
_geom_hbond_atom_site_label_A
_geom_hbond_distance_DH
_geom_hbond_distance_HA
_geom_hbond_distance_DA
_geom_hbond_angle_DHA
_geom_hbond_site_symmetry_A
O2 H21 O1W 0.84 1.88 2.715(3) 179.6 .
O2 H22 N8 0.84 1.96 2.796(3) 179.8 1_455
O3 H31 N9 0.84 1.85 2.694(3) 179.7 1_455
O3 H32 O4 0.84 2.23 2.874(3) 133.7 1_455
O1W H1W O2D 0.84 2.00 2.835(4) 179.4 .
O1W H2W O1F 0.84 2.12 2.964(7) 179.9 2_665
O5 H51 O2D 0.84 1.91 2.750(3) 179.8 .
O5 H52 N3 0.84 1.83 2.668(3) 179.6 1_655
O6 H61 N2 0.84 1.86 2.705(3) 179.8 1_655
O6 H62 O21 0.84 2.23 3.010(3) 153.7 1_655

loop_
_geom_torsion_atom_site_label_1
_geom_torsion_atom_site_label_2
_geom_torsion_atom_site_label_3
_geom_torsion_atom_site_label_4
_geom_torsion
_geom_torsion_site_symmetry_1
_geom_torsion_site_symmetry_2
_geom_torsion_site_symmetry_3
_geom_torsion_site_symmetry_4
_geom_torsion_publ_flag
O2 Mn1 O1 C1 118.3(2) . . . . ?
O3 Mn1 O1 C1 -144.9(2) . . . . ?
N5 Mn1 O1 C1 -81.2(3) . . . . ?
N6 Mn1 O1 C1 23.4(2) . . . . ?
N4 Mn1 O1 C1 -49.3(2) . . . . ?
O12 S1 N1 C14 -11.4(3) . . . . ?
O11 S1 N1 C14 -140.5(2) . . . . ?
C2 S1 N1 C14 105.9(2) . . . . ?
O12 S1 N1 C8 160.8(2) . . . . ?
O11 S1 N1 C8 31.7(3) . . . . ?
C2 S1 N1 C8 -81.9(2) . . . . ?
O21 S2 N4 C26 173.66(17) . . . . ?
O22 S2 N4 C26 46.4(2) . . . . ?
C6 S2 N4 C26 -69.96(19) . . . . ?
O21 S2 N4 C20 48.84(19) . . . . ?
O22 S2 N4 C20 -78.42(19) . . . . ?
C6 S2 N4 C20 165.22(17) . . . . ?
O21 S2 N4 Mn1 -65.58(13) . . . . ?
O22 S2 N4 Mn1 167.17(11) . . . . ?
C6 S2 N4 Mn1 50.80(14) . . . . ?
O1 Mn1 N4 C26 114.27(16) . . . . ?
O2 Mn1 N4 C26 -26.6(3) . . . . ?
O3 Mn1 N4 C26 -158.47(16) . . . . ?
N5 Mn1 N4 C26 -80.60(16) . . . . ?
N6 Mn1 N4 C26 22.20(16) . . . . ?
O1 Mn1 N4 C20 -128.58(16) . . . . ?
O2 Mn1 N4 C20 90.5(3) . . . . ?
O3 Mn1 N4 C20 -41.32(16) . . . . ?
N5 Mn1 N4 C20 36.55(15) . . . . ?
N6 Mn1 N4 C20 139.35(16) . . . . ?
O1 Mn1 N4 S2 -9.51(11) . . . . ?
O2 Mn1 N4 S2 -150.4(2) . . . . ?
O3 Mn1 N4 S2 77.74(11) . . . . ?
N5 Mn1 N4 S2 155.62(13) . . . . ?
N6 Mn1 N4 S2 -101.58(12) . . . . ?
O1 Mn1 N5 C25 -158.4(2) . . . . ?
O2 Mn1 N5 C25 3.1(2) . . . . ?
O3 Mn1 N5 C25 -93.1(2) . . . . ?
N6 Mn1 N5 C25 98.3(2) . . . . ?
N4 Mn1 N5 C25 167.8(2) . . . . ?
O1 Mn1 N5 C21 8.7(3) . . . . ?
O2 Mn1 N5 C21 170.19(19) . . . . ?
O3 Mn1 N5 C21 74.05(19) . . . . ?
N6 Mn1 N5 C21 -94.6(2) . . . . ?
N4 Mn1 N5 C21 -25.11(18) . . . . ?
O1 Mn1 N6 C27 -93.57(19) . . . . ?
O2 Mn1 N6 C27 157.59(19) . . . . ?
O3 Mn1 N6 C27 -11.5(5) . . . . ?
N5 Mn1 N6 C27 59.9(2) . . . . ?
N4 Mn1 N6 C27 -8.26(18) . . . . ?
O1 Mn1 N6 C31 81.0(2) . . . . ?
O2 Mn1 N6 C31 -27.8(2) . . . . ?
O3 Mn1 N6 C31 163.1(3) . . . . ?
N5 Mn1 N6 C31 -125.6(2) . . . . ?
N4 Mn1 N6 C31 166.3(2) . . . . ?
Mn1 O1 C1 C2 -122.2(2) . . . . ?
Mn1 O1 C1 C6 58.8(3) . . . . ?
O1 C1 C2 C3 -178.0(3) . . . . ?
C6 C1 C2 C3 1.2(4) . . . . ?
O1 C1 C2 S1 0.0(4) . . . . ?
C6 C1 C2 S1 179.09(19) . . . . ?
O12 S1 C2 C3 -121.5(2) . . . . ?
O11 S1 C2 C3 8.0(3) . . . . ?
N1 S1 C2 C3 122.7(2) . . . . ?
O12 S1 C2 C1 60.5(2) . . . . ?
O11 S1 C2 C1 -170.0(2) . . . . ?
N1 S1 C2 C1 -55.3(2) . . . . ?
C1 C2 C3 C4 -1.0(4) . . . . ?
S1 C2 C3 C4 -178.9(2) . . . . ?
C2 C3 C4 C5 0.0(4) . . . . ?
C2 C3 C4 C7 177.8(3) . . . . ?
C3 C4 C5 C6 0.8(4) . . . . ?
C7 C4 C5 C6 -177.0(3) . . . . ?
C4 C5 C6 C1 -0.6(4) . . . . ?
C4 C5 C6 S2 170.3(2) . . . . ?
O1 C1 C6 C5 178.7(3) . . . . ?
C2 C1 C6 C5 -0.4(4) . . . . ?
O1 C1 C6 S2 8.1(4) . . . . ?
C2 C1 C6 S2 -171.0(2) . . . . ?
O21 S2 C6 C5 -121.0(2) . . . . ?
O22 S2 C6 C5 10.1(3) . . . . ?
N4 S2 C6 C5 126.2(2) . . . . ?
O21 S2 C6 C1 50.1(2) . . . . ?
O22 S2 C6 C1 -178.8(2) . . . . ?
N4 S2 C6 C1 -62.6(2) . . . . ?
C14 N1 C8 C9 -126.9(3) . . . . ?
S1 N1 C8 C9 60.6(3) . . . . ?
C13 N2 C9 C10 1.7(4) . . . . ?
C13 N2 C9 C8 -178.4(3) . . . . ?
N1 C8 C9 N2 54.9(4) . . . . ?
N1 C8 C9 C10 -125.1(3) . . . . ?
N2 C9 C10 C11 -0.4(5) . . . . ?
C8 C9 C10 C11 179.6(3) . . . . ?
C9 C10 C11 C12 -1.4(6) . . . . ?
C10 C11 C12 C13 1.8(6) . . . . ?
C9 N2 C13 C12 -1.2(5) . . . . ?
C11 C12 C13 N2 -0.5(5) . . . . ?
C8 N1 C14 C15 -60.3(3) . . . . ?
S1 N1 C14 C15 112.2(2) . . . . ?
C19 N3 C15 C16 -0.7(4) . . . . ?
C19 N3 C15 C14 179.0(3) . . . . ?
N1 C14 C15 N3 118.0(3) . . . . ?
N1 C14 C15 C16 -62.2(4) . . . . ?
N3 C15 C16 C17 0.0(5) . . . . ?
C14 C15 C16 C17 -179.8(3) . . . . ?
C15 C16 C17 C18 0.3(6) . . . . ?
C16 C17 C18 C19 0.1(6) . . . . ?
C15 N3 C19 C18 1.2(5) . . . . ?
C17 C18 C19 N3 -0.9(6) . . . . ?
C26 N4 C20 C21 68.7(3) . . . . ?
S2 N4 C20 C21 -165.89(18) . . . . ?
Mn1 N4 C20 C21 -45.3(2) . . . . ?
C25 N5 C21 C22 -0.6(4) . . . . ?
Mn1 N5 C21 C22 -168.3(2) . . . . ?
C25 N5 C21 C20 175.5(2) . . . . ?
Mn1 N5 C21 C20 7.7(3) . . . . ?
N4 C20 C21 N5 29.2(3) . . . . ?
N4 C20 C21 C22 -154.7(2) . . . . ?
N5 C21 C22 C23 1.1(4) . . . . ?
C20 C21 C22 C23 -174.8(3) . . . . ?
C21 C22 C23 C24 -0.6(4) . . . . ?
C22 C23 C24 C25 -0.5(4) . . . . ?
C21 N5 C25 C24 -0.6(4) . . . . ?
Mn1 N5 C25 C24 166.4(2) . . . . ?
C23 C24 C25 N5 1.1(4) . . . . ?
C20 N4 C26 C27 -145.3(2) . . . . ?
S2 N4 C26 C27 90.2(2) . . . . ?
Mn1 N4 C26 C27 -33.9(3) . . . . ?
C31 N6 C27 C28 0.7(4) . . . . ?
Mn1 N6 C27 C28 175.6(2) . . . . ?
C31 N6 C27 C26 176.9(2) . . . . ?
Mn1 N6 C27 C26 -8.2(3) . . . . ?
N4 C26 C27 N6 30.5(3) . . . . ?
N4 C26 C27 C28 -153.3(3) . . . . ?
N6 C27 C28 C29 0.5(5) . . . . ?
C26 C27 C28 C29 -175.6(3) . . . . ?
C27 C28 C29 C30 -0.3(5) . . . . ?
C28 C29 C30 C31 -1.0(6) . . . . ?
C27 N6 C31 C30 -2.1(4) . . . . ?
Mn1 N6 C31 C30 -176.8(2) . . . . ?
C29 C30 C31 N6 2.3(5) . . . . ?
O5 Mn2 O4 C32 122.3(2) . . . . ?
O6 Mn2 O4 C32 -139.1(2) . . . . ?
N11 Mn2 O4 C32 -69.8(3) . . . . ?
N12 Mn2 O4 C32 29.5(2) . . . . ?
N10 Mn2 O4 C32 -44.4(2) . . . . ?
O32 S3 N7 C39 -8.9(2) . . . . ?
O31 S3 N7 C39 -138.0(2) . . . . ?
C37 S3 N7 C39 108.2(2) . . . . ?
O32 S3 N7 C45 161.3(2) . . . . ?
O31 S3 N7 C45 32.2(2) . . . . ?
C37 S3 N7 C45 -81.5(2) . . . . ?
O42 S4 N10 C51 51.5(2) . . . . ?
O41 S4 N10 C51 -75.4(2) . . . . ?
C33 S4 N10 C51 167.88(18) . . . . ?
O42 S4 N10 C57 177.28(17) . . . . ?
O41 S4 N10 C57 50.4(2) . . . . ?
C33 S4 N10 C57 -66.31(19) . . . . ?
O42 S4 N10 Mn2 -63.09(13) . . . . ?
O41 S4 N10 Mn2 170.02(11) . . . . ?
C33 S4 N10 Mn2 53.32(14) . . . . ?
O4 Mn2 N10 C51 -132.16(16) . . . . ?
O5 Mn2 N10 C51 91.2(3) . . . . ?
O6 Mn2 N10 C51 -42.45(16) . . . . ?
N11 Mn2 N10 C51 36.92(16) . . . . ?
N12 Mn2 N10 C51 139.25(17) . . . . ?
O4 Mn2 N10 C57 109.32(16) . . . . ?
O5 Mn2 N10 C57 -27.3(3) . . . . ?
O6 Mn2 N10 C57 -160.97(16) . . . . ?
N11 Mn2 N10 C57 -81.60(17) . . . . ?
N12 Mn2 N10 C57 20.73(16) . . . . ?
O4 Mn2 N10 S4 -13.32(11) . . . . ?
O5 Mn2 N10 S4 -150.0(2) . . . . ?
O6 Mn2 N10 S4 76.39(12) . . . . ?
N11 Mn2 N10 S4 155.75(13) . . . . ?
N12 Mn2 N10 S4 -101.92(12) . . . . ?
O4 Mn2 N11 C52 0.4(3) . . . . ?
O5 Mn2 N11 C52 168.8(2) . . . . ?
O6 Mn2 N11 C52 71.5(2) . . . . ?
N12 Mn2 N11 C52 -97.0(2) . . . . ?
N10 Mn2 N11 C52 -26.45(19) . . . . ?
O4 Mn2 N11 C56 -164.5(2) . . . . ?
O5 Mn2 N11 C56 3.8(2) . . . . ?
O6 Mn2 N11 C56 -93.5(2) . . . . ?
N12 Mn2 N11 C56 98.0(2) . . . . ?
N10 Mn2 N11 C56 168.6(2) . . . . ?
O4 Mn2 N12 C62 74.1(2) . . . . ?
O5 Mn2 N12 C62 -33.0(2) . . . . ?
O6 Mn2 N12 C62 152.5(3) . . . . ?
N11 Mn2 N12 C62 -130.4(2) . . . . ?
N10 Mn2 N12 C62 160.9(2) . . . . ?
O4 Mn2 N12 C58 -89.48(19) . . . . ?
O5 Mn2 N12 C58 163.40(19) . . . . ?
O6 Mn2 N12 C58 -11.2(5) . . . . ?
N11 Mn2 N12 C58 66.0(2) . . . . ?
N10 Mn2 N12 C58 -2.75(18) . . . . ?
Mn2 O4 C32 C33 54.5(3) . . . . ?
Mn2 O4 C32 C37 -126.2(2) . . . . ?
O4 C32 C33 C34 177.9(2) . . . . ?
C37 C32 C33 C34 -1.4(4) . . . . ?
O4 C32 C33 S4 8.5(3) . . . . ?
C37 C32 C33 S4 -170.83(19) . . . . ?
O42 S4 C33 C34 -119.2(2) . . . . ?
O41 S4 C33 C34 11.4(2) . . . . ?
N10 S4 C33 C34 127.7(2) . . . . ?
O42 S4 C33 C32 50.9(2) . . . . ?
O41 S4 C33 C32 -178.6(2) . . . . ?
N10 S4 C33 C32 -62.3(2) . . . . ?
C32 C33 C34 C35 -0.8(4) . . . . ?
S4 C33 C34 C35 168.8(2) . . . . ?
C33 C34 C35 C36 1.4(4) . . . . ?
C33 C34 C35 C38 -175.2(3) . . . . ?
C34 C35 C36 C37 0.3(4) . . . . ?
C38 C35 C36 C37 176.9(3) . . . . ?
C35 C36 C37 C32 -2.7(4) . . . . ?
C35 C36 C37 S3 -179.2(2) . . . . ?
O4 C32 C37 C36 -176.3(2) . . . . ?
C33 C32 C37 C36 3.1(4) . . . . ?
O4 C32 C37 S3 0.2(3) . . . . ?
C33 C32 C37 S3 179.64(18) . . . . ?
O32 S3 C37 C36 -122.8(2) . . . . ?
O31 S3 C37 C36 5.2(3) . . . . ?
N7 S3 C37 C36 120.6(2) . . . . ?
O32 S3 C37 C32 60.6(2) . . . . ?
O31 S3 C37 C32 -171.5(2) . . . . ?
N7 S3 C37 C32 -56.1(2) . . . . ?
C45 N7 C39 C40 -60.1(3) . . . . ?
S3 N7 C39 C40 110.3(2) . . . . ?
C44 N8 C40 C41 1.9(4) . . . . ?
C44 N8 C40 C39 -176.4(3) . . . . ?
N7 C39 C40 N8 102.9(3) . . . . ?
N7 C39 C40 C41 -75.4(3) . . . . ?
N8 C40 C41 C42 -1.1(5) . . . . ?
C39 C40 C41 C42 177.1(3) . . . . ?
C40 C41 C42 C43 -0.5(5) . . . . ?
C41 C42 C43 C44 1.2(5) . . . . ?
C40 N8 C44 C43 -1.1(5) . . . . ?
C42 C43 C44 N8 -0.5(6) . . . . ?
C39 N7 C45 C46 -129.1(3) . . . . ?
S3 N7 C45 C46 60.4(3) . . . . ?
C50 N9 C46 C47 3.3(4) . . . . ?
C50 N9 C46 C45 -176.0(2) . . . . ?
N7 C45 C46 N9 53.1(4) . . . . ?
N7 C45 C46 C47 -126.2(3) . . . . ?
N9 C46 C47 C48 -1.7(5) . . . . ?
C45 C46 C47 C48 177.6(3) . . . . ?
C46 C47 C48 C49 -1.0(5) . . . . ?
C47 C48 C49 C50 1.9(5) . . . . ?
C46 N9 C50 C49 -2.4(4) . . . . ?
C48 C49 C50 N9 -0.2(5) . . . . ?
C57 N10 C51 C52 69.4(3) . . . . ?
S4 N10 C51 C52 -165.23(19) . . . . ?
Mn2 N10 C51 C52 -44.7(2) . . . . ?
C56 N11 C52 C53 0.4(4) . . . . ?
Mn2 N11 C52 C53 -165.5(2) . . . . ?
C56 N11 C52 C51 175.9(3) . . . . ?
Mn2 N11 C52 C51 9.9(3) . . . . ?
N10 C51 C52 N11 27.0(3) . . . . ?
N10 C51 C52 C53 -157.5(3) . . . . ?
N11 C52 C53 C54 0.5(5) . . . . ?
C51 C52 C53 C54 -174.9(3) . . . . ?
C52 C53 C54 C55 -1.0(5) . . . . ?
C53 C54 C55 C56 0.8(5) . . . . ?
C52 N11 C56 C55 -0.8(4) . . . . ?
Mn2 N11 C56 C55 164.0(2) . . . . ?
C54 C55 C56 N11 0.1(5) . . . . ?
C51 N10 C57 C58 -148.1(2) . . . . ?
S4 N10 C57 C58 87.4(2) . . . . ?
Mn2 N10 C57 C58 -35.9(3) . . . . ?
C62 N12 C58 C59 0.3(4) . . . . ?
Mn2 N12 C58 C59 164.5(2) . . . . ?
C62 N12 C58 C57 178.8(2) . . . . ?
Mn2 N12 C58 C57 -17.0(3) . . . . ?
N10 C57 C58 N12 37.6(3) . . . . ?
N10 C57 C58 C59 -143.9(3) . . . . ?
N12 C58 C59 C60 0.6(5) . . . . ?
C57 C58 C59 C60 -177.9(3) . . . . ?
C58 C59 C60 C61 -1.0(5) . . . . ?
C59 C60 C61 C62 0.5(6) . . . . ?
C58 N12 C62 C61 -0.8(4) . . . . ?
Mn2 N12 C62 C61 -164.4(2) . . . . ?
C60 C61 C62 N12 0.4(5) . . . . ?
